data_1521990
loop_
_publ_author_name
'Stoewe, K.'
'Appel-Colbus, S.'

_publ_section_title
;
 Die Synthese und Kristallstruktur von K2 U Te3
;
_journal_name_full 'Zeitschrift fuer Anorganische und Allgemeine Chemie'
_journal_page_first 1647
_journal_page_last 1651
_journal_volume 625
_journal_year 1999
_chemical_formula_sum 'K2 Te3 U'
_chemical_name_systematic 'K2 (U Te3)'
_space_group_IT_number 12
_symmetry_space_group_name_Hall '-C 2y'
_symmetry_space_group_name_H-M 'C 1 2/m 1'
_cell_angle_alpha 90
_cell_angle_beta 108.495
_cell_angle_gamma 90
_cell_formula_units_Z 4
_cell_length_a 8.0041
_cell_length_b 13.8767
_cell_length_c 8.5163
_cell_volume 897.055
_citation_journal_id_ASTM ZAACAB
_cod_data_source_file Stoewe_ZAACAB_1999_819.cif
_cod_data_source_block K2Te3U1
_cod_original_cell_volume 897.0547
_cod_original_formula_sum 'K2 Te3 U1'
_cod_database_code 1521990

loop_
_symmetry_equiv_pos_as_xyz
x,y,z
-x,y,-z
-x,-y,-z
x,-y,z
x+1/2,y+1/2,z
-x+1/2,y+1/2,-z
-x+1/2,-y+1/2,-z
x+1/2,-y+1/2,z

loop_
_atom_site_label
_atom_site_type_symbol
_atom_site_fract_x
_atom_site_fract_y
_atom_site_fract_z
_atom_site_occupancy
_atom_site_U_iso_or_equiv
K1 K+1 0 0.5 0 1 0.0
U1 U+4 0 0.1681 0 1 0.0
K2 K+1 0 0 0.5 1 0.0
K3 K+1 0 0.3455 0.5 1 0.0
Te2 Te-2 0.25718 0.31625 0.21615 1 0.0
Te1 Te-2 0.20549 0 0.21193 1 0.0
